data_7718752
loop_
_publ_author_name
'Zhao, Sheng-Ze'
'Chen, Li-Wen'
'Zhu, Hai'
'Zhang, Hao-Zhe'
'Liu, Chang'
'Qin, Chun-Yan'
'Wang, Hai-Ying'
'Li, Yong-Hua'
'Wang, Shi'

_publ_section_title
;
 Halogen bond-enhanced spin dynamics: investigating co-crystallization
 effects on spin crossover in mononuclear Mn(III) Schiff-base complexes.
;
_journal_issue 23
_journal_name_full 'Dalton transactions (Cambridge, England : 2003)'
_journal_page_first 9405
_journal_page_last 9417
_journal_paper_doi 10.1039/d5dt00841g
_journal_volume 54
_journal_year 2025
_chemical_formula_moiety 'Br, C30 H32 Mn N4 O2'
_chemical_formula_sum 'C30 H32 Br Mn N4 O2'
_chemical_formula_weight 615.44
_space_group_crystal_system monoclinic
_space_group_IT_number 14
_space_group_name_Hall '-P 2yn'
_space_group_name_H-M_alt 'P 1 21/n 1'
_atom_sites_solution_hydrogens geom
_atom_sites_solution_primary iterative
_audit_creation_date 2024-09-05
_audit_creation_method
;
Olex2 1.5
(compiled 2022.04.07 svn.rca3783a0 for OlexSys, GUI svn.r6498)
;
_audit_update_record
;
2024-09-12 deposited with the CCDC.	2025-05-14 downloaded from the CCDC.
;
_cell_angle_alpha 90
_cell_angle_beta 100.826(2)
_cell_angle_gamma 90
_cell_formula_units_Z 4
_cell_length_a 7.8561(4)
_cell_length_b 22.0032(11)
_cell_length_c 18.1498(10)
_cell_measurement_reflns_used 9969
_cell_measurement_temperature 193.0
_cell_measurement_theta_max 53.85
_cell_measurement_theta_min 2.78
_cell_volume 3081.5(3)
_computing_cell_refinement 'SAINT V8.40B (?, 2016)'
_computing_data_reduction 'SAINT V8.40B (?, 2016)'
_computing_molecular_graphics 'Olex2 1.5 (Dolomanov et al., 2009)'
_computing_publication_material 'Olex2 1.5 (Dolomanov et al., 2009)'
_computing_structure_refinement 'XL  (Sheldrick, 2008)'
_computing_structure_solution 'olex2.solve 1.5 (Bourhis et al., 2015)'
_diffrn_ambient_temperature 193.0
_diffrn_measured_fraction_theta_full 0.998
_diffrn_measured_fraction_theta_max 0.995
_diffrn_measurement_device_type 'CCD area detector'
_diffrn_measurement_method 'phi and omega scans'
_diffrn_radiation_monochromator graphite
_diffrn_radiation_type MoK\a
_diffrn_radiation_wavelength 0.71073
_diffrn_reflns_av_R_equivalents 0.0572
_diffrn_reflns_av_unetI/netI 0.0301
_diffrn_reflns_Laue_measured_fraction_full 0.998
_diffrn_reflns_Laue_measured_fraction_max 0.995
_diffrn_reflns_limit_h_max 9
_diffrn_reflns_limit_h_min -9
_diffrn_reflns_limit_k_max 26
_diffrn_reflns_limit_k_min -26
_diffrn_reflns_limit_l_max 21
_diffrn_reflns_limit_l_min -21
_diffrn_reflns_number 45529
_diffrn_reflns_point_group_measured_fraction_full 0.998
_diffrn_reflns_point_group_measured_fraction_max 0.995
_diffrn_reflns_theta_full 25.242
_diffrn_reflns_theta_max 25.403
_diffrn_reflns_theta_min 1.470
_diffrn_source_current 2.86
_diffrn_source_power 0.19937059999999998
_diffrn_source_voltage 69.71
_exptl_absorpt_coefficient_mu 1.756
_exptl_absorpt_correction_T_max 0.7506
_exptl_absorpt_correction_T_min 0.6224
_exptl_absorpt_correction_type multi-scan
_exptl_absorpt_process_details
;
SADABS-2016/2 (Bruker,2016/2) was used for absorption correction.
wR2(int) was 0.1163 before and 0.0608 after correction.
The Ratio of minimum to maximum transmission is 0.8292.
The \l/2 correction factor is Not present.
;
_exptl_crystal_density_diffrn 1.327
_exptl_crystal_description needle
_exptl_crystal_F_000 1264
_exptl_crystal_size_max 0.3
_exptl_crystal_size_mid 0.12
_exptl_crystal_size_min 0.1
_refine_diff_density_max 0.412
_refine_diff_density_min -0.897
_refine_diff_density_rms 0.096
_refine_ls_extinction_method none
_refine_ls_goodness_of_fit_ref 1.079
_refine_ls_hydrogen_treatment constr
_refine_ls_matrix_type full
_refine_ls_number_parameters 343
_refine_ls_number_reflns 5657
_refine_ls_number_restraints 0
_refine_ls_restrained_S_all 1.079
_refine_ls_R_factor_all 0.0570
_refine_ls_R_factor_gt 0.0474
_refine_ls_shift/su_max 0.001
_refine_ls_shift/su_mean 0.000
_refine_ls_structure_factor_coef Fsqd
_refine_ls_weighting_details 'w=1/[\s^2^(Fo^2^)+(0.0876P)^2^+2.8313P] where P=(Fo^2^+2Fc^2^)/3'
_refine_ls_weighting_scheme calc
_refine_ls_wR_factor_gt 0.1460
_refine_ls_wR_factor_ref 0.1531
_reflns_Friedel_coverage 0.000
_reflns_number_gt 4691
_reflns_number_total 5657
_reflns_threshold_expression 'I > 2\s(I)'
_cod_data_source_file d5dt00841g2.cif
_cod_data_source_block 1111a
_cod_depositor_comments 'Adding full bibliography for 7718751--7718755.cif.'
_cod_database_code 7718752
_shelx_shelxl_version_number 2018/3
_shelx_space_group_comment
;
The symmetry employed for this shelxl refinement is uniquely defined
by the following loop, which should always be used as a source of
symmetry information in preference to the above space-group names.
They are only intended as comments.
;
_shelx_estimated_absorpt_t_max 0.844
_shelx_estimated_absorpt_t_min 0.621
_olex2_refinement_description
;
1. Fixed Uiso
 At 1.2 times of:
  All C(H) groups, All C(H,H) groups, All N(H) groups
2.a Ternary CH refined with riding coordinates:
 N1(H1), N2(H2)
2.b Secondary CH2 refined with riding coordinates:
 C12(H12A,H12B), C13(H13A,H13B), C14(H14A,H14B), C15(H15A,H15B), C16(H16A,
 H16B), C17(H17A,H17B), C18(H18A,H18B), C19(H19A,H19B)
2.c Aromatic/amide H refined with riding coordinates:
 C2(H2A), C3(H3), C4(H4), C5(H5), C9(H9), C10(H10), C11(H11), C20(H20),
 C23(H23), C24(H24), C27(H27), C28(H28), C29(H29), C30(H30)
;
_smtbx_masks_void_probe_radius 1.2
_smtbx_masks_void_truncation_radius 1.2
_olex2_submission_special_instructions 'No special instructions were received'

loop_
_space_group_symop_operation_xyz
'x, y, z'
'-x+1/2, y+1/2, -z+1/2'
'-x, -y, -z'
'x-1/2, -y-1/2, z-1/2'

loop_
_atom_site_label
_atom_site_type_symbol
_atom_site_fract_x
_atom_site_fract_y
_atom_site_fract_z
_atom_site_U_iso_or_equiv
_atom_site_adp_type
_atom_site_occupancy
_atom_site_site_symmetry_order
_atom_site_calc_flag
_atom_site_refinement_flags_posn
_atom_site_refinement_flags_adp
_atom_site_refinement_flags_occupancy
_atom_site_disorder_assembly
_atom_site_disorder_group
Br1 Br -0.21730(5) 0.85799(2) 0.61410(3) 0.06106(18) Uani 1 1 d . . . . .
Mn1 Mn 0.26690(6) 0.72716(2) 0.57394(3) 0.03243(16) Uani 1 1 d . . . . .
O1 O 0.3687(3) 0.74611(10) 0.49091(13) 0.0345(5) Uani 1 1 d . . . . .
O2 O 0.1645(3) 0.71415(10) 0.65824(14) 0.0371(5) Uani 1 1 d . . . . .
N1 N 0.1122(4) 0.80192(13) 0.54470(18) 0.0408(7) Uani 1 1 d . . . . .
H1 H 0.020552 0.801074 0.576199 0.049 Uiso 1 1 calc R U . . .
N2 N 0.4289(4) 0.78616(13) 0.64026(18) 0.0408(7) Uani 1 1 d . . . . .
H2 H 0.523582 0.796527 0.612498 0.049 Uiso 1 1 calc R U . . .
N3 N 0.4436(3) 0.66248(12) 0.60024(15) 0.0321(6) Uani 1 1 d . . . . .
N4 N 0.0849(3) 0.67450(12) 0.51602(16) 0.0323(6) Uani 1 1 d . . . . .
C1 C -0.0263(4) 0.55256(16) 0.7272(2) 0.0410(8) Uani 1 1 d . . . . .
C2 C -0.0856(5) 0.49673(19) 0.7530(3) 0.0528(10) Uani 1 1 d . . . . .
H2A H -0.084421 0.491309 0.804977 0.063 Uiso 1 1 calc R U . . .
C3 C -0.1436(5) 0.45118(18) 0.7044(3) 0.0523(10) Uani 1 1 d . . . . .
H3 H -0.183854 0.414334 0.722421 0.063 Uiso 1 1 calc R U . . .
C4 C -0.1440(5) 0.45846(17) 0.6286(3) 0.0497(10) Uani 1 1 d . . . . .
H4 H -0.184562 0.426427 0.594699 0.060 Uiso 1 1 calc R U . . .
C5 C -0.0857(4) 0.51217(15) 0.6015(2) 0.0394(8) Uani 1 1 d . . . . .
H5 H -0.084686 0.516015 0.549473 0.047 Uiso 1 1 calc R U . . .
C6 C -0.0283(4) 0.56087(15) 0.6499(2) 0.0338(7) Uani 1 1 d . . . . .
C7 C 0.0350(4) 0.61729(14) 0.62438(19) 0.0316(7) Uani 1 1 d . . . . .
C8 C 0.1003(4) 0.66196(15) 0.6768(2) 0.0342(7) Uani 1 1 d . . . . .
C9 C 0.0942(5) 0.65308(17) 0.7535(2) 0.0422(8) Uani 1 1 d . . . . .
H9 H 0.133498 0.684439 0.788576 0.051 Uiso 1 1 calc R U . . .
C10 C 0.0330(5) 0.60057(18) 0.7778(2) 0.0481(9) Uani 1 1 d . . . . .
H10 H 0.029910 0.595833 0.829558 0.058 Uiso 1 1 calc R U . . .
C11 C 0.0088(4) 0.63149(14) 0.54620(19) 0.0326(7) Uani 1 1 d . . . . .
H11 H -0.071888 0.607120 0.513367 0.039 Uiso 1 1 calc R U . . .
C12 C 0.0069(4) 0.69248(16) 0.4389(2) 0.0395(8) Uani 1 1 d . . . . .
H12A H -0.073828 0.660437 0.415356 0.047 Uiso 1 1 calc R U . . .
H12B H 0.098805 0.697302 0.408776 0.047 Uiso 1 1 calc R U . . .
C13 C -0.0910(5) 0.75238(19) 0.4402(2) 0.0498(10) Uani 1 1 d . . . . .
H13A H -0.157652 0.760373 0.389178 0.060 Uiso 1 1 calc R U . . .
H13B H -0.175311 0.747759 0.474075 0.060 Uiso 1 1 calc R U . . .
C14 C 0.0218(5) 0.80686(17) 0.4652(2) 0.0485(9) Uani 1 1 d . . . . .
H14A H 0.109082 0.811048 0.432672 0.058 Uiso 1 1 calc R U . . .
H14B H -0.050830 0.843944 0.459204 0.058 Uiso 1 1 calc R U . . .
C15 C 0.2214(6) 0.85553(17) 0.5682(3) 0.0559(11) Uani 1 1 d . . . . .
H15A H 0.147721 0.891768 0.570237 0.067 Uiso 1 1 calc R U . . .
H15B H 0.298063 0.863508 0.531774 0.067 Uiso 1 1 calc R U . . .
C16 C 0.3289(5) 0.84293(18) 0.6449(3) 0.0540(11) Uani 1 1 d . . . . .
H16A H 0.408944 0.877221 0.660774 0.065 Uiso 1 1 calc R U . . .
H16B H 0.252523 0.838120 0.682116 0.065 Uiso 1 1 calc R U . . .
C17 C 0.5139(6) 0.76479(19) 0.7155(2) 0.0528(10) Uani 1 1 d . . . . .
H17A H 0.424147 0.755833 0.745657 0.063 Uiso 1 1 calc R U . . .
H17B H 0.588743 0.797581 0.741211 0.063 Uiso 1 1 calc R U . . .
C18 C 0.6223(5) 0.7086(2) 0.7118(2) 0.0553(11) Uani 1 1 d . . . . .
H18A H 0.685391 0.699102 0.763018 0.066 Uiso 1 1 calc R U . . .
H18B H 0.709669 0.717674 0.680538 0.066 Uiso 1 1 calc R U . . .
C19 C 0.5196(5) 0.65236(16) 0.67996(19) 0.0401(8) Uani 1 1 d . . . . .
H19A H 0.597216 0.616555 0.684884 0.048 Uiso 1 1 calc R U . . .
H19B H 0.426345 0.644222 0.708518 0.048 Uiso 1 1 calc R U . . .
C20 C 0.5193(4) 0.63547(14) 0.55148(19) 0.0323(7) Uani 1 1 d . . . . .
H20 H 0.599459 0.604099 0.569476 0.039 Uiso 1 1 calc R U . . .
C21 C 0.4923(4) 0.64893(14) 0.47295(19) 0.0311(7) Uani 1 1 d . . . . .
C22 C 0.4288(4) 0.70674(14) 0.44786(19) 0.0313(7) Uani 1 1 d . . . . .
C23 C 0.4335(4) 0.72432(16) 0.3727(2) 0.0385(8) Uani 1 1 d . . . . .
H23 H 0.397819 0.764215 0.356727 0.046 Uiso 1 1 calc R U . . .
C24 C 0.4870(4) 0.68617(16) 0.3234(2) 0.0402(8) Uani 1 1 d . . . . .
H24 H 0.486400 0.699395 0.273528 0.048 Uiso 1 1 calc R U . . .
C25 C 0.5449(4) 0.62577(16) 0.34555(19) 0.0352(7) Uani 1 1 d . . . . .
C26 C 0.5496(4) 0.60766(14) 0.42105(18) 0.0310(7) Uani 1 1 d . . . . .
C27 C 0.6055(4) 0.54767(15) 0.4407(2) 0.0363(7) Uani 1 1 d . . . . .
H27 H 0.610257 0.534058 0.490766 0.044 Uiso 1 1 calc R U . . .
C28 C 0.6527(5) 0.50896(17) 0.3893(2) 0.0461(9) Uani 1 1 d . . . . .
H28 H 0.690081 0.469002 0.404198 0.055 Uiso 1 1 calc R U . . .
C29 C 0.6471(5) 0.52699(19) 0.3155(2) 0.0483(9) Uani 1 1 d . . . . .
H29 H 0.679942 0.499568 0.280179 0.058 Uiso 1 1 calc R U . . .
C30 C 0.5934(5) 0.58509(18) 0.2939(2) 0.0442(8) Uani 1 1 d . . . . .
H30 H 0.589419 0.597623 0.243549 0.053 Uiso 1 1 calc R U . . .

loop_
_atom_site_aniso_label
_atom_site_aniso_U_11
_atom_site_aniso_U_22
_atom_site_aniso_U_33
_atom_site_aniso_U_23
_atom_site_aniso_U_13
_atom_site_aniso_U_12
Br1 0.0421(3) 0.0728(3) 0.0702(3) -0.0065(2) 0.0153(2) -0.00631(19)
Mn1 0.0266(3) 0.0279(3) 0.0408(3) -0.0019(2) 0.0013(2) -0.00171(19)
O1 0.0304(12) 0.0279(11) 0.0437(14) 0.0014(10) 0.0028(10) 0.0009(9)
O2 0.0377(13) 0.0312(12) 0.0416(14) -0.0049(10) 0.0052(10) -0.0047(10)
N1 0.0329(15) 0.0316(15) 0.058(2) 0.0021(13) 0.0099(14) 0.0013(12)
N2 0.0347(15) 0.0326(15) 0.0542(19) -0.0138(13) 0.0063(14) -0.0069(12)
N3 0.0285(14) 0.0306(13) 0.0342(15) 0.0000(11) -0.0018(11) -0.0020(11)
N4 0.0260(13) 0.0306(14) 0.0375(15) 0.0013(11) -0.0016(11) -0.0002(11)
C1 0.0333(18) 0.0412(19) 0.048(2) 0.0084(16) 0.0069(15) 0.0028(15)
C2 0.051(2) 0.049(2) 0.058(3) 0.0195(19) 0.0086(19) 0.0019(19)
C3 0.041(2) 0.042(2) 0.071(3) 0.021(2) 0.0033(19) -0.0053(17)
C4 0.0362(19) 0.0356(19) 0.072(3) 0.0034(18) -0.0038(18) -0.0026(15)
C5 0.0314(17) 0.0338(17) 0.049(2) 0.0034(15) -0.0018(15) -0.0036(14)
C6 0.0226(15) 0.0326(16) 0.0446(19) 0.0046(14) 0.0020(13) 0.0026(12)
C7 0.0236(15) 0.0309(16) 0.0383(18) 0.0000(13) 0.0010(13) 0.0011(12)
C8 0.0244(15) 0.0337(17) 0.0429(19) -0.0018(14) 0.0021(14) 0.0031(13)
C9 0.044(2) 0.044(2) 0.0375(19) -0.0063(15) 0.0058(16) 0.0009(16)
C10 0.049(2) 0.052(2) 0.043(2) 0.0027(17) 0.0075(17) 0.0048(18)
C11 0.0253(15) 0.0320(16) 0.0370(18) -0.0025(13) -0.0030(13) -0.0014(13)
C12 0.0299(17) 0.046(2) 0.0377(19) 0.0069(15) -0.0058(14) -0.0028(15)
C13 0.0344(19) 0.058(2) 0.053(2) 0.0146(19) -0.0023(17) 0.0068(17)
C14 0.042(2) 0.040(2) 0.063(3) 0.0154(18) 0.0083(18) 0.0110(16)
C15 0.051(2) 0.0288(18) 0.093(3) -0.0043(19) 0.025(2) -0.0020(16)
C16 0.049(2) 0.038(2) 0.078(3) -0.021(2) 0.018(2) -0.0111(17)
C17 0.052(2) 0.054(2) 0.048(2) -0.0183(18) -0.0007(19) -0.0187(19)
C18 0.044(2) 0.067(3) 0.046(2) -0.009(2) -0.0125(18) -0.0091(19)
C19 0.0367(19) 0.047(2) 0.0309(18) -0.0010(15) -0.0071(14) 0.0043(15)
C20 0.0258(15) 0.0328(16) 0.0346(18) 0.0034(13) -0.0035(13) 0.0017(13)
C21 0.0221(15) 0.0320(16) 0.0371(18) 0.0038(13) 0.0002(13) -0.0004(12)
C22 0.0215(15) 0.0302(16) 0.0394(18) 0.0042(13) -0.0015(13) -0.0037(12)
C23 0.0346(18) 0.0331(17) 0.046(2) 0.0108(15) 0.0019(15) 0.0015(14)
C24 0.0326(17) 0.046(2) 0.0396(19) 0.0122(16) 0.0002(15) -0.0034(15)
C25 0.0243(15) 0.0398(18) 0.0391(19) 0.0045(15) 0.0004(13) -0.0028(13)
C26 0.0211(14) 0.0337(16) 0.0358(17) -0.0003(13) -0.0010(12) -0.0026(12)
C27 0.0286(16) 0.0375(18) 0.041(2) 0.0046(14) 0.0022(14) 0.0025(13)
C28 0.0384(19) 0.0379(19) 0.062(3) -0.0018(17) 0.0082(17) 0.0048(15)
C29 0.039(2) 0.057(2) 0.049(2) -0.0084(18) 0.0080(17) 0.0060(17)
C30 0.0369(19) 0.056(2) 0.040(2) -0.0013(17) 0.0090(16) -0.0004(17)

loop_
_atom_type_symbol
_atom_type_description
_atom_type_scat_dispersion_real
_atom_type_scat_dispersion_imag
_atom_type_scat_source
C C 0.0033 0.0016 'International Tables Vol C Tables 4.2.6.8 and 6.1.1.4'
H H 0.0000 0.0000 'International Tables Vol C Tables 4.2.6.8 and 6.1.1.4'
Br Br -0.2901 2.4595 'International Tables Vol C Tables 4.2.6.8 and 6.1.1.4'
Mn Mn 0.3368 0.7283 'International Tables Vol C Tables 4.2.6.8 and 6.1.1.4'
N N 0.0061 0.0033 'International Tables Vol C Tables 4.2.6.8 and 6.1.1.4'
O O 0.0106 0.0060 'International Tables Vol C Tables 4.2.6.8 and 6.1.1.4'

loop_
_geom_angle_atom_site_label_1
_geom_angle_atom_site_label_2
_geom_angle_atom_site_label_3
_geom_angle
_geom_angle_site_symmetry_1
_geom_angle_site_symmetry_3
_geom_angle_publ_flag
O1 Mn1 N1 86.30(11) . . ?
O1 Mn1 N2 91.13(12) . . ?
O1 Mn1 N3 88.18(11) . . ?
O1 Mn1 N4 94.45(11) . . ?
O2 Mn1 O1 175.95(10) . . ?
O2 Mn1 N1 90.53(12) . . ?
O2 Mn1 N2 86.08(12) . . ?
O2 Mn1 N3 94.70(11) . . ?
O2 Mn1 N4 88.06(11) . . ?
N2 Mn1 N1 85.20(12) . . ?
N3 Mn1 N1 171.97(11) . . ?
N3 Mn1 N2 89.08(11) . . ?
N4 Mn1 N1 89.90(11) . . ?
N4 Mn1 N2 172.32(12) . . ?
N4 Mn1 N3 96.36(11) . . ?
C22 O1 Mn1 125.8(2) . . ?
C8 O2 Mn1 125.5(2) . . ?
Mn1 N1 H1 107.0 . . ?
C14 N1 Mn1 117.4(2) . . ?
C14 N1 H1 107.0 . . ?
C15 N1 Mn1 106.4(2) . . ?
C15 N1 H1 107.0 . . ?
C15 N1 C14 111.6(3) . . ?
Mn1 N2 H2 106.7 . . ?
C16 N2 Mn1 106.8(2) . . ?
C16 N2 H2 106.7 . . ?
C17 N2 Mn1 117.7(2) . . ?
C17 N2 H2 106.7 . . ?
C17 N2 C16 111.5(3) . . ?
C19 N3 Mn1 118.7(2) . . ?
C20 N3 Mn1 123.6(2) . . ?
C20 N3 C19 116.5(3) . . ?
C11 N4 Mn1 123.2(2) . . ?
C11 N4 C12 117.1(3) . . ?
C12 N4 Mn1 118.5(2) . . ?
C6 C1 C2 119.7(4) . . ?
C6 C1 C10 119.2(3) . . ?
C10 C1 C2 121.2(4) . . ?
C1 C2 H2A 119.5 . . ?
C3 C2 C1 121.1(4) . . ?
C3 C2 H2A 119.5 . . ?
C2 C3 H3 120.1 . . ?
C2 C3 C4 119.9(4) . . ?
C4 C3 H3 120.1 . . ?
C3 C4 H4 119.7 . . ?
C3 C4 C5 120.7(4) . . ?
C5 C4 H4 119.7 . . ?
C4 C5 H5 119.5 . . ?
C4 C5 C6 121.1(4) . . ?
C6 C5 H5 119.5 . . ?
C1 C6 C7 119.3(3) . . ?
C5 C6 C1 117.7(3) . . ?
C5 C6 C7 122.9(3) . . ?
C8 C7 C6 119.3(3) . . ?
C8 C7 C11 119.2(3) . . ?
C11 C7 C6 120.8(3) . . ?
O2 C8 C7 123.1(3) . . ?
O2 C8 C9 117.1(3) . . ?
C7 C8 C9 119.8(3) . . ?
C8 C9 H9 119.4 . . ?
C10 C9 C8 121.1(4) . . ?
C10 C9 H9 119.4 . . ?
C1 C10 H10 119.4 . . ?
C9 C10 C1 121.1(4) . . ?
C9 C10 H10 119.4 . . ?
N4 C11 C7 126.0(3) . . ?
N4 C11 H11 117.0 . . ?
C7 C11 H11 117.0 . . ?
N4 C12 H12A 109.7 . . ?
N4 C12 H12B 109.7 . . ?
N4 C12 C13 109.8(3) . . ?
H12A C12 H12B 108.2 . . ?
C13 C12 H12A 109.7 . . ?
C13 C12 H12B 109.7 . . ?
C12 C13 H13A 108.5 . . ?
C12 C13 H13B 108.5 . . ?
H13A C13 H13B 107.5 . . ?
C14 C13 C12 114.9(3) . . ?
C14 C13 H13A 108.5 . . ?
C14 C13 H13B 108.5 . . ?
N1 C14 C13 112.4(3) . . ?
N1 C14 H14A 109.1 . . ?
N1 C14 H14B 109.1 . . ?
C13 C14 H14A 109.1 . . ?
C13 C14 H14B 109.1 . . ?
H14A C14 H14B 107.9 . . ?
N1 C15 H15A 110.0 . . ?
N1 C15 H15B 110.0 . . ?
N1 C15 C16 108.3(3) . . ?
H15A C15 H15B 108.4 . . ?
C16 C15 H15A 110.0 . . ?
C16 C15 H15B 110.0 . . ?
N2 C16 C15 108.2(3) . . ?
N2 C16 H16A 110.1 . . ?
N2 C16 H16B 110.1 . . ?
C15 C16 H16A 110.1 . . ?
C15 C16 H16B 110.1 . . ?
H16A C16 H16B 108.4 . . ?
N2 C17 H17A 109.1 . . ?
N2 C17 H17B 109.1 . . ?
N2 C17 C18 112.3(3) . . ?
H17A C17 H17B 107.9 . . ?
C18 C17 H17A 109.1 . . ?
C18 C17 H17B 109.1 . . ?
C17 C18 H18A 108.6 . . ?
C17 C18 H18B 108.6 . . ?
C17 C18 C19 114.7(3) . . ?
H18A C18 H18B 107.6 . . ?
C19 C18 H18A 108.6 . . ?
C19 C18 H18B 108.6 . . ?
N3 C19 C18 109.6(3) . . ?
N3 C19 H19A 109.7 . . ?
N3 C19 H19B 109.7 . . ?
C18 C19 H19A 109.7 . . ?
C18 C19 H19B 109.7 . . ?
H19A C19 H19B 108.2 . . ?
N3 C20 H20 117.2 . . ?
N3 C20 C21 125.6(3) . . ?
C21 C20 H20 117.2 . . ?
C20 C21 C26 121.0(3) . . ?
C22 C21 C20 119.0(3) . . ?
C22 C21 C26 119.5(3) . . ?
O1 C22 C21 123.2(3) . . ?
O1 C22 C23 117.9(3) . . ?
C21 C22 C23 118.9(3) . . ?
C22 C23 H23 118.9 . . ?
C24 C23 C22 122.2(3) . . ?
C24 C23 H23 118.9 . . ?
C23 C24 H24 119.6 . . ?
C23 C24 C25 120.7(3) . . ?
C25 C24 H24 119.6 . . ?
C26 C25 C24 118.6(3) . . ?
C30 C25 C24 121.1(3) . . ?
C30 C25 C26 120.4(3) . . ?
C25 C26 C21 120.0(3) . . ?
C27 C26 C21 122.9(3) . . ?
C27 C26 C25 117.1(3) . . ?
C26 C27 H27 119.3 . . ?
C28 C27 C26 121.3(3) . . ?
C28 C27 H27 119.3 . . ?
C27 C28 H28 119.4 . . ?
C27 C28 C29 121.2(4) . . ?
C29 C28 H28 119.4 . . ?
C28 C29 H29 120.3 . . ?
C30 C29 C28 119.3(4) . . ?
C30 C29 H29 120.3 . . ?
C25 C30 H30 119.7 . . ?
C29 C30 C25 120.7(4) . . ?
C29 C30 H30 119.7 . . ?

loop_
_geom_bond_atom_site_label_1
_geom_bond_atom_site_label_2
_geom_bond_distance
_geom_bond_site_symmetry_2
_geom_bond_publ_flag
Mn1 O1 1.880(2) . ?
Mn1 O2 1.880(2) . ?
Mn1 N1 2.055(3) . ?
Mn1 N2 2.044(3) . ?
Mn1 N3 1.983(3) . ?
Mn1 N4 1.982(3) . ?
O1 C22 1.313(4) . ?
O2 C8 1.323(4) . ?
N1 H1 1.0000 . ?
N1 C14 1.487(5) . ?
N1 C15 1.474(5) . ?
N2 H2 1.0000 . ?
N2 C16 1.486(5) . ?
N2 C17 1.480(5) . ?
N3 C19 1.475(4) . ?
N3 C20 1.299(4) . ?
N4 C11 1.294(4) . ?
N4 C12 1.473(4) . ?
C1 C2 1.423(5) . ?
C1 C6 1.412(5) . ?
C1 C10 1.420(6) . ?
C2 H2A 0.9500 . ?
C2 C3 1.355(6) . ?
C3 H3 0.9500 . ?
C3 C4 1.386(6) . ?
C4 H4 0.9500 . ?
C4 C5 1.390(5) . ?
C5 H5 0.9500 . ?
C5 C6 1.405(5) . ?
C6 C7 1.446(5) . ?
C7 C8 1.397(5) . ?
C7 C11 1.430(5) . ?
C8 C9 1.416(5) . ?
C9 H9 0.9500 . ?
C9 C10 1.356(6) . ?
C10 H10 0.9500 . ?
C11 H11 0.9500 . ?
C12 H12A 0.9900 . ?
C12 H12B 0.9900 . ?
C12 C13 1.528(5) . ?
C13 H13A 0.9900 . ?
C13 H13B 0.9900 . ?
C13 C14 1.509(6) . ?
C14 H14A 0.9900 . ?
C14 H14B 0.9900 . ?
C15 H15A 0.9900 . ?
C15 H15B 0.9900 . ?
C15 C16 1.512(7) . ?
C16 H16A 0.9900 . ?
C16 H16B 0.9900 . ?
C17 H17A 0.9900 . ?
C17 H17B 0.9900 . ?
C17 C18 1.509(6) . ?
C18 H18A 0.9900 . ?
C18 H18B 0.9900 . ?
C18 C19 1.531(5) . ?
C19 H19A 0.9900 . ?
C19 H19B 0.9900 . ?
C20 H20 0.9500 . ?
C20 C21 1.432(5) . ?
C21 C22 1.410(4) . ?
C21 C26 1.440(5) . ?
C22 C23 1.425(5) . ?
C23 H23 0.9500 . ?
C23 C24 1.350(5) . ?
C24 H24 0.9500 . ?
C24 C25 1.437(5) . ?
C25 C26 1.421(5) . ?
C25 C30 1.400(5) . ?
C26 C27 1.416(5) . ?
C27 H27 0.9500 . ?
C27 C28 1.366(5) . ?
C28 H28 0.9500 . ?
C28 C29 1.390(6) . ?
C29 H29 0.9500 . ?
C29 C30 1.379(6) . ?
C30 H30 0.9500 . ?

loop_
_geom_torsion_atom_site_label_1
_geom_torsion_atom_site_label_2
_geom_torsion_atom_site_label_3
_geom_torsion_atom_site_label_4
_geom_torsion
_geom_torsion_site_symmetry_1
_geom_torsion_site_symmetry_2
_geom_torsion_site_symmetry_3
_geom_torsion_site_symmetry_4
_geom_torsion_publ_flag
Mn1 O1 C22 C21 -27.4(4) . . . . ?
Mn1 O1 C22 C23 154.1(2) . . . . ?
Mn1 O2 C8 C7 -27.2(4) . . . . ?
Mn1 O2 C8 C9 154.9(3) . . . . ?
Mn1 N1 C14 C13 56.9(4) . . . . ?
Mn1 N1 C15 C16 -42.3(4) . . . . ?
Mn1 N2 C16 C15 -40.2(4) . . . . ?
Mn1 N2 C17 C18 58.4(4) . . . . ?
Mn1 N3 C19 C18 -64.5(4) . . . . ?
Mn1 N3 C20 C21 2.0(5) . . . . ?
Mn1 N4 C11 C7 3.6(5) . . . . ?
Mn1 N4 C12 C13 -64.3(3) . . . . ?
O1 C22 C23 C24 -177.4(3) . . . . ?
O2 C8 C9 C10 -178.9(3) . . . . ?
N1 Mn1 O1 C22 -146.4(3) . . . . ?
N1 Mn1 O2 C8 129.7(3) . . . . ?
N1 C15 C16 N2 56.2(4) . . . . ?
N2 Mn1 O1 C22 128.5(2) . . . . ?
N2 Mn1 O2 C8 -145.1(3) . . . . ?
N2 C17 C18 C19 -64.3(5) . . . . ?
N3 Mn1 O1 C22 39.4(2) . . . . ?
N3 Mn1 O2 C8 -56.4(3) . . . . ?
N3 C20 C21 C22 23.0(5) . . . . ?
N3 C20 C21 C26 -165.1(3) . . . . ?
N4 Mn1 O1 C22 -56.8(2) . . . . ?
N4 Mn1 O2 C8 39.8(3) . . . . ?
N4 C12 C13 C14 67.2(4) . . . . ?
C1 C2 C3 C4 0.7(6) . . . . ?
C1 C6 C7 C8 1.3(5) . . . . ?
C1 C6 C7 C11 -169.5(3) . . . . ?
C2 C1 C6 C5 -1.6(5) . . . . ?
C2 C1 C6 C7 -178.9(3) . . . . ?
C2 C1 C10 C9 178.1(4) . . . . ?
C2 C3 C4 C5 -0.1(6) . . . . ?
C3 C4 C5 C6 -1.3(6) . . . . ?
C4 C5 C6 C1 2.1(5) . . . . ?
C4 C5 C6 C7 179.3(3) . . . . ?
C5 C6 C7 C8 -175.8(3) . . . . ?
C5 C6 C7 C11 13.3(5) . . . . ?
C6 C1 C2 C3 0.2(6) . . . . ?
C6 C1 C10 C9 -2.7(6) . . . . ?
C6 C7 C8 O2 178.3(3) . . . . ?
C6 C7 C8 C9 -3.8(5) . . . . ?
C6 C7 C11 N4 -166.8(3) . . . . ?
C7 C8 C9 C10 3.1(5) . . . . ?
C8 C7 C11 N4 22.4(5) . . . . ?
C8 C9 C10 C1 0.2(6) . . . . ?
C10 C1 C2 C3 179.4(4) . . . . ?
C10 C1 C6 C5 179.2(3) . . . . ?
C10 C1 C6 C7 1.9(5) . . . . ?
C11 N4 C12 C13 103.6(3) . . . . ?
C11 C7 C8 O2 -10.7(5) . . . . ?
C11 C7 C8 C9 167.2(3) . . . . ?
C12 N4 C11 C7 -163.6(3) . . . . ?
C12 C13 C14 N1 -64.7(5) . . . . ?
C14 N1 C15 C16 -171.5(3) . . . . ?
C15 N1 C14 C13 -179.9(3) . . . . ?
C16 N2 C17 C18 -177.6(3) . . . . ?
C17 N2 C16 C15 -170.1(3) . . . . ?
C17 C18 C19 N3 66.0(5) . . . . ?
C19 N3 C20 C21 -165.6(3) . . . . ?
C20 N3 C19 C18 103.8(4) . . . . ?
C20 C21 C22 O1 -10.4(5) . . . . ?
C20 C21 C22 C23 168.0(3) . . . . ?
C20 C21 C26 C25 -170.7(3) . . . . ?
C20 C21 C26 C27 11.9(5) . . . . ?
C21 C22 C23 C24 4.0(5) . . . . ?
C21 C26 C27 C28 177.5(3) . . . . ?
C22 C21 C26 C25 1.2(4) . . . . ?
C22 C21 C26 C27 -176.3(3) . . . . ?
C22 C23 C24 C25 -1.0(5) . . . . ?
C23 C24 C25 C26 -1.9(5) . . . . ?
C23 C24 C25 C30 177.2(3) . . . . ?
C24 C25 C26 C21 1.8(5) . . . . ?
C24 C25 C26 C27 179.4(3) . . . . ?
C24 C25 C30 C29 -179.3(3) . . . . ?
C25 C26 C27 C28 0.0(5) . . . . ?
C26 C21 C22 O1 177.6(3) . . . . ?
C26 C21 C22 C23 -4.0(4) . . . . ?
C26 C25 C30 C29 -0.2(5) . . . . ?
C26 C27 C28 C29 -0.2(6) . . . . ?
C27 C28 C29 C30 0.2(6) . . . . ?
C28 C29 C30 C25 0.0(6) . . . . ?
C30 C25 C26 C21 -177.3(3) . . . . ?
C30 C25 C26 C27 0.2(5) . . . . ?

loop_
_smtbx_masks_void_nr
_smtbx_masks_void_average_x
_smtbx_masks_void_average_y
_smtbx_masks_void_average_z
_smtbx_masks_void_volume
_smtbx_masks_void_count_electrons
_smtbx_masks_void_content
1 -0.512 0.000 0.500 286.4 66.4 ?
2 -0.245 0.500 0.000 286.4 66.4 ?
